data_7155574
loop_
_publ_author_name
'Huang, Huan-Ming'
'Bonilla, Pablo'
'Procter, David John'

_publ_section_title
;
 Selective Construction of Quaternary Stereocentres in Radical Cyclisation
 Cascades triggered by electron-transfer reduction of amide-type carbonyls
;
_journal_name_full 'Org. Biomol. Chem.'
_journal_paper_doi 10.1039/C7OB00739F
_journal_year 2017
_chemical_formula_moiety 'C33 H40 N2 O4'
_chemical_formula_sum 'C33 H40 N2 O4'
_chemical_formula_weight 528.67
_space_group_crystal_system triclinic
_space_group_IT_number 2
_space_group_name_Hall '-P 1'
_space_group_name_H-M_alt 'P -1'
_symmetry_space_group_name_Hall '-P 1'
_symmetry_space_group_name_H-M 'P -1'
_atom_sites_solution_hydrogens geom
_atom_sites_solution_primary direct
_audit_creation_date 2016-04-30
_audit_creation_method
;
Olex2 1.2
(compiled 2016.02.19 svn.r3266 for OlexSys, GUI svn.r5155)
;
_audit_update_record
;
2017-01-24 deposited with the CCDC.
2017-04-11 downloaded from the CCDC.
;
_cell_angle_alpha 76.664(5)
_cell_angle_beta 63.649(6)
_cell_angle_gamma 70.861(5)
_cell_formula_units_Z 2
_cell_length_a 11.4817(6)
_cell_length_b 11.8623(7)
_cell_length_c 12.3995(7)
_cell_measurement_reflns_used 3025
_cell_measurement_temperature 150
_cell_measurement_theta_max 26.1700
_cell_measurement_theta_min 4.0600
_cell_volume 1422.43(16)
_computing_cell_refinement
;
CrysAlisPro, Agilent Technologies,
Version 1.171.37.33 (release 27-03-2014 CrysAlis171 .NET)
(compiled Mar 27 2014,17:12:48)
;
_computing_data_collection
;
CrysAlisPro, Agilent Technologies,
Version 1.171.37.33 (release 27-03-2014 CrysAlis171 .NET)
(compiled Mar 27 2014,17:12:48)
;
_computing_data_reduction
;
CrysAlisPro, Agilent Technologies,
Version 1.171.37.33 (release 27-03-2014 CrysAlis171 .NET)
(compiled Mar 27 2014,17:12:48)
;
_computing_molecular_graphics 'Olex2 (Dolomanov et al., 2009)'
_computing_publication_material 'Olex2 (Dolomanov et al., 2009)'
_computing_structure_refinement 'ShelXL (Sheldrick, 2015)'
_computing_structure_solution 'ShelXT (Sheldrick, 2015)'
_diffrn_ambient_temperature 150
_diffrn_detector 'CCD plate'
_diffrn_detector_area_resol_mean 5.1636
_diffrn_detector_type Atlas
_diffrn_measured_fraction_theta_full 0.998
_diffrn_measured_fraction_theta_max 0.821
_diffrn_measurement_details
;
#__ type_ start__ end____ width___ exp.time_
  1 omega  -17.00   78.00   1.0000    5.0000
omega____ theta____ kappa____ phi______ frames
    -       11.5361   57.0000  -30.0000 95

#__ type_ start__ end____ width___ exp.time_
  2 omega  -15.00   82.00   1.0000    5.0000
omega____ theta____ kappa____ phi______ frames
    -       11.5361   37.0000 -150.0000 97

#__ type_ start__ end____ width___ exp.time_
  3 omega  -58.00   33.00   1.0000    5.0000
omega____ theta____ kappa____ phi______ frames
    -       11.5361  -37.0000   30.0000 91

#__ type_ start__ end____ width___ exp.time_
  4 omega  -76.00  -40.00   1.0000    5.0000
omega____ theta____ kappa____ phi______ frames
    -       11.5361  178.0000   30.0000 36
;
_diffrn_measurement_device 'four-circle diffractometer'
_diffrn_measurement_device_type 'Xcalibur, Atlas'
_diffrn_measurement_method '\w scans'
_diffrn_orient_matrix_UB_11 0.0689019000
_diffrn_orient_matrix_UB_12 -0.0134560000
_diffrn_orient_matrix_UB_13 -0.0400852000
_diffrn_orient_matrix_UB_21 0.0065182000
_diffrn_orient_matrix_UB_22 -0.0615419000
_diffrn_orient_matrix_UB_23 0.0219188000
_diffrn_orient_matrix_UB_31 -0.0174179000
_diffrn_orient_matrix_UB_32 -0.0088572000
_diffrn_orient_matrix_UB_33 -0.0450511000
_diffrn_radiation_monochromator graphite
_diffrn_radiation_probe x-ray
_diffrn_radiation_type MoK\a
_diffrn_radiation_wavelength 0.71073
_diffrn_reflns_av_R_equivalents 0.0657
_diffrn_reflns_av_unetI/netI 0.1028
_diffrn_reflns_Laue_measured_fraction_full 0.998
_diffrn_reflns_Laue_measured_fraction_max 0.821
_diffrn_reflns_limit_h_max 15
_diffrn_reflns_limit_h_min -10
_diffrn_reflns_limit_k_max 14
_diffrn_reflns_limit_k_min -14
_diffrn_reflns_limit_l_max 16
_diffrn_reflns_limit_l_min -13
_diffrn_reflns_number 12879
_diffrn_reflns_point_group_measured_fraction_full 0.998
_diffrn_reflns_point_group_measured_fraction_max 0.821
_diffrn_reflns_theta_full 26.000
_diffrn_reflns_theta_max 29.687
_diffrn_reflns_theta_min 3.426
_diffrn_source 'Enhance (Mo) X-ray Source'
_exptl_absorpt_coefficient_mu 0.081
_exptl_absorpt_correction_T_max 1.00000
_exptl_absorpt_correction_T_min 0.85528
_exptl_absorpt_correction_type multi-scan
_exptl_absorpt_process_details
;
CrysAlisPro, Agilent Technologies,
Version 1.171.37.33 (release 27-03-2014 CrysAlis171 .NET)
(compiled Mar 27 2014,17:12:48)
Empirical absorption correction using spherical harmonics,
 implemented in SCALE3 ABSPACK scaling algorithm.
;
_exptl_crystal_colour 'clear colourless'
_exptl_crystal_colour_lustre clear
_exptl_crystal_colour_primary colourless
_exptl_crystal_density_diffrn 1.234
_exptl_crystal_description plate
_exptl_crystal_F_000 568
_exptl_crystal_size_max 0.1
_exptl_crystal_size_mid 0.1
_exptl_crystal_size_min 0.02
_refine_diff_density_max 0.450
_refine_diff_density_min -0.552
_refine_diff_density_rms 0.138
_refine_ls_extinction_method none
_refine_ls_goodness_of_fit_ref 1.069
_refine_ls_hydrogen_treatment constr
_refine_ls_matrix_type full
_refine_ls_number_parameters 368
_refine_ls_number_reflns 6621
_refine_ls_number_restraints 0
_refine_ls_restrained_S_all 1.069
_refine_ls_R_factor_all 0.1365
_refine_ls_R_factor_gt 0.0741
_refine_ls_shift/su_max 0.000
_refine_ls_shift/su_mean 0.000
_refine_ls_structure_factor_coef Fsqd
_refine_ls_weighting_details 'w=1/[\s^2^(Fo^2^)+(0.0935P)^2^] where P=(Fo^2^+2Fc^2^)/3'
_refine_ls_weighting_scheme calc
_refine_ls_wR_factor_gt 0.1649
_refine_ls_wR_factor_ref 0.2091
_reflns_Friedel_coverage 0.000
_reflns_number_gt 3806
_reflns_number_total 6621
_reflns_threshold_expression 'I > 2\s(I)'
_cod_data_source_file c7ob00739f2.cif
_cod_data_source_block odjp001
_cod_original_cell_volume 1422.42(16)
_cod_database_code 7155574
_chemical_oxdiff_formula CHNO
_shelx_space_group_comment
;
The symmetry employed for this shelxl refinement is uniquely defined
by the following loop, which should always be used as a source of
symmetry information in preference to the above space-group names.
They are only intended as comments.
;
_reflns_odcompleteness_completeness 99.81
_reflns_odcompleteness_iscentric 1
_reflns_odcompleteness_theta 26.32
_olex2_refinement_description
;
1. Fixed Uiso
 At 1.2 times of:
  All C(H) groups, All C(H,H) groups
 At 1.5 times of:
  All C(H,H,H) groups
2. Others
 Fixed Sof: C33A(0.5) H33A(0.5) H33B(0.5) H33C(0.5) C33B(0.5) H33D(0.5)
 H33E(0.5) H33F(0.5)
3.a Ternary CH refined with riding coordinates:
 C14(H14)
3.b Secondary CH2 refined with riding coordinates:
 C11(H11A,H11B), C19(H19A,H19B), C21(H21A,H21B), C23(H23A,H23B), C24(H24A,
 H24B), C26(H26A,H26B)
3.c Aromatic/amide H refined with riding coordinates:
 C3(H3), C4(H4), C6(H6), C7(H7), C8(H8), C28(H28), C29(H29), C31(H31), C32(H32)
3.d Idealised Me refined as rotating group:
 C1(H1A,H1B,H1C), C10(H10A,H10B,H10C), C15(H15A,H15B,H15C), C16(H16A,H16B,
 H16C), C25(H25A,H25B,H25C), C33A(H33A,H33B,H33C), C33B(H33D,H33E,H33F)
;
_shelx_shelxl_version_number 2014/7
_olex2_submission_special_instructions 'No special instructions were received'

loop_
_space_group_symop_operation_xyz
'x, y, z'
'-x, -y, -z'

loop_
_atom_site_label
_atom_site_type_symbol
_atom_site_fract_x
_atom_site_fract_y
_atom_site_fract_z
_atom_site_U_iso_or_equiv
_atom_site_adp_type
_atom_site_occupancy
_atom_site_site_symmetry_order
_atom_site_calc_flag
_atom_site_refinement_flags_posn
_atom_site_refinement_flags_occupancy
_atom_site_disorder_assembly
_atom_site_disorder_group
O1 O -0.1864(2) 0.76570(18) 0.91044(15) 0.0457(5) Uani 1 1 d . . . .
O2 O 0.53090(19) 0.63100(17) 0.28734(16) 0.0433(5) Uani 1 1 d . . . .
O3 O 0.44921(18) 1.03697(17) 0.26344(16) 0.0393(5) Uani 1 1 d . . . .
O4 O 0.8020(3) 0.4431(2) 1.0254(3) 0.0761(8) Uani 1 1 d . . . .
N1 N 0.4946(2) 0.83517(19) 0.26733(17) 0.0311(5) Uani 1 1 d . . . .
N2 N 0.6531(2) 0.70524(18) 0.34284(18) 0.0302(5) Uani 1 1 d . . . .
C00B C 0.5606(3) 0.7163(2) 0.2983(2) 0.0323(6) Uani 1 1 d . . . .
C1 C -0.3185(3) 0.7763(3) 0.9226(3) 0.0526(8) Uani 1 1 d . . . .
H1A H -0.3134 0.7320 0.8623 0.079 Uiso 1 1 calc GR . . .
H1B H -0.3634 0.8610 0.9099 0.079 Uiso 1 1 calc GR . . .
H1C H -0.3698 0.7430 1.0039 0.079 Uiso 1 1 calc GR . . .
C2 C -0.0921(3) 0.7879(2) 0.7967(2) 0.0324(6) Uani 1 1 d . . . .
C3 C -0.1201(3) 0.8357(2) 0.6962(2) 0.0334(6) Uani 1 1 d . . . .
H3 H -0.2102 0.8580 0.7028 0.040 Uiso 1 1 calc R . . .
C4 C -0.0156(3) 0.8513(2) 0.5847(2) 0.0311(6) Uani 1 1 d . . . .
H4 H -0.0362 0.8852 0.5160 0.037 Uiso 1 1 calc R . . .
C5 C 0.1180(2) 0.8186(2) 0.5707(2) 0.0251(5) Uani 1 1 d . . . .
C6 C 0.1407(3) 0.7753(2) 0.6760(2) 0.0350(6) Uani 1 1 d . . . .
H6 H 0.2301 0.7551 0.6709 0.042 Uiso 1 1 calc R . . .
C7 C 0.0389(3) 0.7605(2) 0.7867(2) 0.0389(7) Uani 1 1 d . . . .
H7 H 0.0583 0.7315 0.8566 0.047 Uiso 1 1 calc R . . .
C8 C 0.2345(2) 0.8289(2) 0.4566(2) 0.0268(5) Uani 1 1 d . . . .
H8 H 0.3128 0.8275 0.4657 0.032 Uiso 1 1 calc R . . .
C9 C 0.2488(2) 0.8399(2) 0.3417(2) 0.0267(5) Uani 1 1 d . . . .
C10 C 0.1422(3) 0.8463(2) 0.2998(2) 0.0331(6) Uani 1 1 d . . . .
H10A H 0.0863 0.7926 0.3547 0.050 Uiso 1 1 calc GR . . .
H10B H 0.1850 0.8216 0.2178 0.050 Uiso 1 1 calc GR . . .
H10C H 0.0859 0.9287 0.2997 0.050 Uiso 1 1 calc GR . . .
C11 C 0.3809(2) 0.8473(2) 0.2367(2) 0.0335(6) Uani 1 1 d . . . .
H11A H 0.4068 0.7839 0.1846 0.040 Uiso 1 1 calc R . . .
H11B H 0.3662 0.9255 0.1882 0.040 Uiso 1 1 calc R . . .
C12 C 0.5251(3) 0.9390(2) 0.2698(2) 0.0297(6) Uani 1 1 d . . . .
C13 C 0.6607(2) 0.9179(2) 0.2737(2) 0.0279(5) Uani 1 1 d . . . .
C14 C 0.7697(3) 0.9044(2) 0.1407(2) 0.0355(6) Uani 1 1 d . . . .
H14 H 0.7640 0.8343 0.1132 0.043 Uiso 1 1 calc R . . .
C15 C 0.7441(3) 1.0136(3) 0.0526(2) 0.0528(8) Uani 1 1 d . . . .
H15A H 0.6552 1.0262 0.0529 0.079 Uiso 1 1 calc GR . . .
H15B H 0.8133 0.9998 -0.0291 0.079 Uiso 1 1 calc GR . . .
H15C H 0.7475 1.0847 0.0775 0.079 Uiso 1 1 calc GR . . .
C16 C 0.9116(3) 0.8764(3) 0.1350(3) 0.0485(8) Uani 1 1 d . . . .
H16A H 0.9235 0.9460 0.1548 0.073 Uiso 1 1 calc GR . . .
H16B H 0.9772 0.8577 0.0532 0.073 Uiso 1 1 calc GR . . .
H16C H 0.9253 0.8073 0.1932 0.073 Uiso 1 1 calc GR . . .
C18 C 0.6807(2) 0.8065(2) 0.3555(2) 0.0267(5) Uani 1 1 d . . . .
C19 C 0.7073(3) 0.5918(2) 0.4028(2) 0.0369(6) Uani 1 1 d . . . .
H19A H 0.8037 0.5604 0.3520 0.044 Uiso 1 1 calc R . . .
H19B H 0.6594 0.5323 0.4116 0.044 Uiso 1 1 calc R . . .
C20 C 0.6918(3) 0.6086(2) 0.5286(2) 0.0339(6) Uani 1 1 d . . . .
C21 C 0.7612(3) 0.7056(2) 0.5166(2) 0.0345(6) Uani 1 1 d . . . .
H21A H 0.7315 0.7312 0.5974 0.041 Uiso 1 1 calc R . . .
H21B H 0.8599 0.6713 0.4849 0.041 Uiso 1 1 calc R . . .
C22 C 0.7277(3) 0.8118(2) 0.4335(2) 0.0293(6) Uani 1 1 d . . . .
C23 C 0.7426(3) 0.9363(2) 0.4206(2) 0.0336(6) Uani 1 1 d . . . .
H23A H 0.8386 0.9371 0.3816 0.040 Uiso 1 1 calc R . . .
H23B H 0.7011 0.9678 0.5003 0.040 Uiso 1 1 calc R . . .
C24 C 0.6673(3) 1.0104(2) 0.3393(2) 0.0335(6) Uani 1 1 d . . . .
H24A H 0.5756 1.0555 0.3890 0.040 Uiso 1 1 calc R . . .
H24B H 0.7166 1.0681 0.2802 0.040 Uiso 1 1 calc R . . .
C25 C 0.5426(3) 0.6480(3) 0.6104(2) 0.0422(7) Uani 1 1 d . . . .
H25A H 0.5005 0.7234 0.5740 0.063 Uiso 1 1 calc GR . . .
H25B H 0.5329 0.6598 0.6899 0.063 Uiso 1 1 calc GR . . .
H25C H 0.4986 0.5861 0.6196 0.063 Uiso 1 1 calc GR . . .
C26 C 0.7584(3) 0.4844(2) 0.5790(2) 0.0420(7) Uani 1 1 d . . . .
H26A H 0.7078 0.4271 0.5879 0.050 Uiso 1 1 calc R . . .
H26B H 0.8508 0.4566 0.5180 0.050 Uiso 1 1 calc R . . .
C27 C 0.7669(3) 0.4783(2) 0.6983(2) 0.0394(7) Uani 1 1 d . . . .
C28 C 0.8755(3) 0.5002(3) 0.7048(3) 0.0518(8) Uani 1 1 d . . . .
H28 H 0.9435 0.5240 0.6322 0.062 Uiso 1 1 calc R . . .
C29 C 0.8878(3) 0.4889(3) 0.8117(3) 0.0587(9) Uani 1 1 d . . . .
H29 H 0.9635 0.5042 0.8127 0.070 Uiso 1 1 calc R . . .
C30 C 0.7895(3) 0.4551(3) 0.9187(3) 0.0493(8) Uani 1 1 d . . . .
C31 C 0.6806(3) 0.4328(3) 0.9158(3) 0.0476(7) Uani 1 1 d . . . .
H31 H 0.6128 0.4092 0.9887 0.057 Uiso 1 1 calc R . . .
C32 C 0.6703(3) 0.4447(3) 0.8073(3) 0.0460(7) Uani 1 1 d . . . .
H32 H 0.5944 0.4293 0.8068 0.055 Uiso 1 1 calc R . . .
C33A C 0.7104(7) 0.4228(7) 1.1196(6) 0.063(2) Uani 0.5 1 d . P A 1
H33A H 0.6255 0.4793 1.1210 0.095 Uiso 0.5 1 calc GR P A 1
H33B H 0.7266 0.4321 1.1878 0.095 Uiso 0.5 1 calc GR P A 1
H33C H 0.7050 0.3406 1.1259 0.095 Uiso 0.5 1 calc GR P A 1
C33B C 0.8700(9) 0.5007(6) 1.0595(7) 0.075(2) Uani 0.5 1 d . P A 2
H33D H 0.9669 0.4627 1.0252 0.113 Uiso 0.5 1 calc GR P A 2
H33E H 0.8366 0.4932 1.1479 0.113 Uiso 0.5 1 calc GR P A 2
H33F H 0.8535 0.5857 1.0287 0.113 Uiso 0.5 1 calc GR P A 2

loop_
_atom_site_aniso_label
_atom_site_aniso_U_11
_atom_site_aniso_U_22
_atom_site_aniso_U_33
_atom_site_aniso_U_23
_atom_site_aniso_U_13
_atom_site_aniso_U_12
O1 0.0421(13) 0.0635(14) 0.0277(9) 0.0008(8) -0.0075(9) -0.0215(10)
O2 0.0409(12) 0.0426(12) 0.0575(12) -0.0146(9) -0.0195(10) -0.0185(10)
O3 0.0311(11) 0.0411(11) 0.0495(11) -0.0017(8) -0.0203(9) -0.0102(9)
O4 0.094(2) 0.0720(18) 0.096(2) 0.0115(14) -0.0746(19) -0.0246(15)
N1 0.0240(12) 0.0406(13) 0.0336(11) -0.0047(9) -0.0105(9) -0.0153(10)
N2 0.0267(12) 0.0290(12) 0.0398(11) -0.0058(9) -0.0141(10) -0.0103(9)
C00B 0.0238(14) 0.0410(16) 0.0320(13) -0.0091(11) -0.0045(11) -0.0138(12)
C1 0.0377(19) 0.070(2) 0.0393(16) -0.0037(14) -0.0012(13) -0.0223(17)
C2 0.0363(16) 0.0352(15) 0.0248(12) -0.0016(10) -0.0086(11) -0.0142(12)
C3 0.0249(15) 0.0443(16) 0.0336(13) -0.0037(11) -0.0124(11) -0.0116(12)
C4 0.0281(15) 0.0382(15) 0.0287(13) 0.0010(10) -0.0144(11) -0.0093(12)
C5 0.0255(14) 0.0232(12) 0.0317(12) -0.0023(9) -0.0134(11) -0.0099(10)
C6 0.0301(15) 0.0438(16) 0.0357(14) -0.0011(11) -0.0188(12) -0.0096(12)
C7 0.0418(18) 0.0467(17) 0.0315(14) 0.0023(11) -0.0225(13) -0.0086(14)
C8 0.0216(13) 0.0282(13) 0.0355(13) -0.0017(10) -0.0148(11) -0.0088(11)
C9 0.0199(13) 0.0286(13) 0.0327(13) -0.0023(10) -0.0099(10) -0.0093(10)
C10 0.0275(15) 0.0437(16) 0.0337(13) -0.0048(11) -0.0148(11) -0.0120(12)
C11 0.0295(15) 0.0471(16) 0.0326(13) -0.0039(11) -0.0142(12) -0.0184(13)
C12 0.0243(14) 0.0367(15) 0.0268(12) -0.0025(10) -0.0068(10) -0.0117(12)
C13 0.0203(13) 0.0322(14) 0.0333(13) -0.0036(10) -0.0093(10) -0.0112(11)
C14 0.0278(15) 0.0458(16) 0.0320(13) -0.0017(11) -0.0073(11) -0.0168(13)
C15 0.049(2) 0.068(2) 0.0398(16) 0.0101(14) -0.0155(14) -0.0266(17)
C16 0.0235(16) 0.076(2) 0.0404(15) -0.0066(14) -0.0037(12) -0.0176(15)
C18 0.0202(13) 0.0266(13) 0.0322(12) -0.0046(10) -0.0065(10) -0.0095(10)
C19 0.0344(16) 0.0292(14) 0.0511(16) -0.0120(12) -0.0176(13) -0.0072(12)
C20 0.0339(16) 0.0274(14) 0.0399(14) -0.0022(11) -0.0136(12) -0.0097(12)
C21 0.0344(16) 0.0308(14) 0.0411(14) -0.0033(11) -0.0174(12) -0.0089(12)
C22 0.0263(14) 0.0299(14) 0.0330(13) -0.0041(10) -0.0098(11) -0.0112(11)
C23 0.0354(16) 0.0353(15) 0.0361(13) -0.0031(11) -0.0164(12) -0.0141(12)
C24 0.0299(15) 0.0318(14) 0.0437(14) -0.0030(11) -0.0159(12) -0.0127(12)
C25 0.0372(17) 0.0375(16) 0.0458(16) -0.0020(12) -0.0095(13) -0.0138(13)
C26 0.0407(18) 0.0293(15) 0.0509(16) -0.0001(12) -0.0154(14) -0.0099(13)
C27 0.0367(17) 0.0260(14) 0.0508(16) 0.0001(11) -0.0170(14) -0.0058(12)
C28 0.0331(18) 0.0501(19) 0.065(2) 0.0162(15) -0.0238(15) -0.0110(15)
C29 0.041(2) 0.063(2) 0.077(2) 0.0219(17) -0.0366(18) -0.0212(17)
C30 0.046(2) 0.0432(18) 0.063(2) 0.0046(14) -0.0349(17) -0.0047(15)
C31 0.0392(18) 0.0503(19) 0.0497(17) 0.0008(13) -0.0159(14) -0.0137(15)
C32 0.0418(19) 0.0432(17) 0.0573(18) -0.0016(13) -0.0187(15) -0.0204(15)
C33A 0.048(4) 0.082(5) 0.039(4) -0.013(3) -0.020(3) 0.017(4)
C33B 0.124(7) 0.062(5) 0.084(5) 0.014(4) -0.082(5) -0.037(5)

loop_
_atom_type_symbol
_atom_type_description
_atom_type_scat_dispersion_real
_atom_type_scat_dispersion_imag
_atom_type_scat_source
C C 0.0033 0.0016 'International Tables Vol C Tables 4.2.6.8 and 6.1.1.4'
H H 0.0000 0.0000 'International Tables Vol C Tables 4.2.6.8 and 6.1.1.4'
N N 0.0061 0.0033 'International Tables Vol C Tables 4.2.6.8 and 6.1.1.4'
O O 0.0106 0.0060 'International Tables Vol C Tables 4.2.6.8 and 6.1.1.4'

loop_
_geom_angle_atom_site_label_1
_geom_angle_atom_site_label_2
_geom_angle_atom_site_label_3
_geom_angle
C2 O1 C1 118.0(2)
C30 O4 C33B 130.0(4)
C33A O4 C30 119.3(4)
C00B N1 C11 115.9(2)
C12 N1 C00B 125.3(2)
C12 N1 C11 118.7(2)
C00B N2 C18 120.8(2)
C00B N2 C19 122.2(2)
C18 N2 C19 115.82(19)
O2 C00B N1 120.3(2)
O2 C00B N2 123.5(2)
N2 C00B N1 116.2(2)
O1 C1 H1A 109.5
O1 C1 H1B 109.5
O1 C1 H1C 109.5
H1A C1 H1B 109.5
H1A C1 H1C 109.5
H1B C1 H1C 109.5
O1 C2 C7 115.8(2)
C3 C2 O1 124.7(2)
C3 C2 C7 119.5(2)
C2 C3 H3 120.2
C2 C3 C4 119.6(2)
C4 C3 H3 120.2
C3 C4 H4 118.9
C5 C4 C3 122.2(2)
C5 C4 H4 118.9
C4 C5 C6 116.1(2)
C4 C5 C8 125.9(2)
C6 C5 C8 118.0(2)
C5 C6 H6 118.8
C7 C6 C5 122.4(2)
C7 C6 H6 118.8
C2 C7 H7 120.0
C6 C7 C2 120.0(2)
C6 C7 H7 120.0
C5 C8 H8 114.6
C9 C8 C5 130.8(2)
C9 C8 H8 114.6
C8 C9 C10 126.4(2)
C8 C9 C11 121.7(2)
C10 C9 C11 111.91(19)
C9 C10 H10A 109.5
C9 C10 H10B 109.5
C9 C10 H10C 109.5
H10A C10 H10B 109.5
H10A C10 H10C 109.5
H10B C10 H10C 109.5
N1 C11 C9 116.52(19)
N1 C11 H11A 108.2
N1 C11 H11B 108.2
C9 C11 H11A 108.2
C9 C11 H11B 108.2
H11A C11 H11B 107.3
O3 C12 N1 120.8(2)
O3 C12 C13 124.5(2)
N1 C12 C13 114.5(2)
C12 C13 C14 107.27(19)
C12 C13 C24 114.3(2)
C18 C13 C12 107.42(19)
C18 C13 C14 111.8(2)
C18 C13 C24 100.81(19)
C24 C13 C14 115.0(2)
C13 C14 H14 107.1
C15 C14 C13 112.7(2)
C15 C14 H14 107.1
C16 C14 C13 111.7(2)
C16 C14 H14 107.1
C16 C14 C15 110.8(2)
C14 C15 H15A 109.5
C14 C15 H15B 109.5
C14 C15 H15C 109.5
H15A C15 H15B 109.5
H15A C15 H15C 109.5
H15B C15 H15C 109.5
C14 C16 H16A 109.5
C14 C16 H16B 109.5
C14 C16 H16C 109.5
H16A C16 H16B 109.5
H16A C16 H16C 109.5
H16B C16 H16C 109.5
N2 C18 C13 119.09(19)
C22 C18 N2 125.2(2)
C22 C18 C13 115.7(2)
N2 C19 H19A 109.4
N2 C19 H19B 109.4
N2 C19 C20 111.34(19)
H19A C19 H19B 108.0
C20 C19 H19A 109.4
C20 C19 H19B 109.4
C19 C20 C21 109.8(2)
C19 C20 C26 106.1(2)
C21 C20 C26 111.7(2)
C25 C20 C19 109.6(2)
C25 C20 C21 109.2(2)
C25 C20 C26 110.5(2)
C20 C21 H21A 109.5
C20 C21 H21B 109.5
H21A C21 H21B 108.0
C22 C21 C20 110.9(2)
C22 C21 H21A 109.5
C22 C21 H21B 109.5
C18 C22 C21 122.3(2)
C18 C22 C23 109.3(2)
C21 C22 C23 128.4(2)
C22 C23 H23A 111.0
C22 C23 H23B 111.0
C22 C23 C24 103.72(18)
H23A C23 H23B 109.0
C24 C23 H23A 111.0
C24 C23 H23B 111.0
C13 C24 C23 105.6(2)
C13 C24 H24A 110.6
C13 C24 H24B 110.6
C23 C24 H24A 110.6
C23 C24 H24B 110.6
H24A C24 H24B 108.7
C20 C25 H25A 109.5
C20 C25 H25B 109.5
C20 C25 H25C 109.5
H25A C25 H25B 109.5
H25A C25 H25C 109.5
H25B C25 H25C 109.5
C20 C26 H26A 108.1
C20 C26 H26B 108.1
H26A C26 H26B 107.3
C27 C26 C20 116.9(2)
C27 C26 H26A 108.1
C27 C26 H26B 108.1
C28 C27 C26 121.9(3)
C32 C27 C26 121.9(3)
C32 C27 C28 116.2(3)
C27 C28 H28 118.8
C29 C28 C27 122.4(3)
C29 C28 H28 118.8
C28 C29 H29 120.1
C28 C29 C30 119.7(3)
C30 C29 H29 120.1
O4 C30 C29 119.8(3)
O4 C30 C31 120.7(3)
C31 C30 C29 119.5(3)
C30 C31 H31 120.1
C32 C31 C30 119.8(3)
C32 C31 H31 120.1
C27 C32 H32 118.8
C31 C32 C27 122.4(3)
C31 C32 H32 118.8
O4 C33A H33A 109.5
O4 C33A H33B 109.5
O4 C33A H33C 109.5
H33A C33A H33B 109.5
H33A C33A H33C 109.5
H33B C33A H33C 109.5
O4 C33B H33D 109.5
O4 C33B H33E 109.5
O4 C33B H33F 109.5
H33D C33B H33E 109.5
H33D C33B H33F 109.5
H33E C33B H33F 109.5

loop_
_geom_bond_atom_site_label_1
_geom_bond_atom_site_label_2
_geom_bond_distance
O1 C1 1.422(3)
O1 C2 1.375(3)
O2 C00B 1.220(3)
O3 C12 1.213(3)
O4 C30 1.365(4)
O4 C33A 1.214(7)
O4 C33B 1.425(6)
N1 C00B 1.420(3)
N1 C11 1.470(3)
N1 C12 1.396(3)
N2 C00B 1.359(3)
N2 C18 1.395(3)
N2 C19 1.466(3)
C1 H1A 0.9800
C1 H1B 0.9800
C1 H1C 0.9800
C2 C3 1.374(3)
C2 C7 1.384(4)
C3 H3 0.9500
C3 C4 1.393(3)
C4 H4 0.9500
C4 C5 1.392(3)
C5 C6 1.394(3)
C5 C8 1.467(3)
C6 H6 0.9500
C6 C7 1.371(4)
C7 H7 0.9500
C8 H8 0.9500
C8 C9 1.339(3)
C9 C10 1.503(3)
C9 C11 1.511(3)
C10 H10A 0.9800
C10 H10B 0.9800
C10 H10C 0.9800
C11 H11A 0.9900
C11 H11B 0.9900
C12 C13 1.515(3)
C13 C14 1.571(3)
C13 C18 1.490(3)
C13 C24 1.547(3)
C14 H14 1.0000
C14 C15 1.529(4)
C14 C16 1.524(4)
C15 H15A 0.9800
C15 H15B 0.9800
C15 H15C 0.9800
C16 H16A 0.9800
C16 H16B 0.9800
C16 H16C 0.9800
C18 C22 1.322(3)
C19 H19A 0.9900
C19 H19B 0.9900
C19 C20 1.543(3)
C20 C21 1.549(3)
C20 C25 1.527(4)
C20 C26 1.551(4)
C21 H21A 0.9900
C21 H21B 0.9900
C21 C22 1.494(3)
C22 C23 1.505(3)
C23 H23A 0.9900
C23 H23B 0.9900
C23 C24 1.550(3)
C24 H24A 0.9900
C24 H24B 0.9900
C25 H25A 0.9800
C25 H25B 0.9800
C25 H25C 0.9800
C26 H26A 0.9900
C26 H26B 0.9900
C26 C27 1.508(4)
C27 C28 1.393(4)
C27 C32 1.388(4)
C28 H28 0.9500
C28 C29 1.367(4)
C29 H29 0.9500
C29 C30 1.384(4)
C30 C31 1.376(4)
C31 H31 0.9500
C31 C32 1.374(4)
C32 H32 0.9500
C33A H33A 0.9800
C33A H33B 0.9800
C33A H33C 0.9800
C33B H33D 0.9800
C33B H33E 0.9800
C33B H33F 0.9800

loop_
_geom_torsion_atom_site_label_1
_geom_torsion_atom_site_label_2
_geom_torsion_atom_site_label_3
_geom_torsion_atom_site_label_4
_geom_torsion
O1 C2 C3 C4 -178.2(2)
O1 C2 C7 C6 177.5(2)
O3 C12 C13 C14 -95.6(3)
O3 C12 C13 C18 144.0(2)
O3 C12 C13 C24 33.1(3)
O4 C30 C31 C32 -179.6(3)
N1 C12 C13 C14 80.9(2)
N1 C12 C13 C18 -39.4(3)
N1 C12 C13 C24 -150.4(2)
N2 C18 C22 C21 1.9(4)
N2 C18 C22 C23 -179.3(2)
N2 C19 C20 C21 -56.6(3)
N2 C19 C20 C25 63.3(3)
N2 C19 C20 C26 -177.5(2)
C00B N1 C11 C9 79.3(3)
C00B N1 C12 O3 -166.5(2)
C00B N1 C12 C13 16.8(3)
C00B N2 C18 C13 -27.7(3)
C00B N2 C18 C22 154.3(2)
C00B N2 C19 C20 -126.7(2)
C1 O1 C2 C3 9.5(4)
C1 O1 C2 C7 -171.4(2)
C2 C3 C4 C5 0.7(4)
C3 C2 C7 C6 -3.4(4)
C3 C4 C5 C6 -3.3(3)
C3 C4 C5 C8 178.4(2)
C4 C5 C6 C7 2.6(4)
C4 C5 C8 C9 -19.2(4)
C5 C6 C7 C2 0.6(4)
C5 C8 C9 C10 0.9(4)
C5 C8 C9 C11 -179.1(2)
C6 C5 C8 C9 162.5(3)
C7 C2 C3 C4 2.7(4)
C8 C5 C6 C7 -178.9(2)
C8 C9 C11 N1 3.3(4)
C10 C9 C11 N1 -176.7(2)
C11 N1 C00B O2 7.1(3)
C11 N1 C00B N2 -171.1(2)
C11 N1 C12 O3 10.0(3)
C11 N1 C12 C13 -166.7(2)
C12 N1 C00B O2 -176.3(2)
C12 N1 C00B N2 5.5(3)
C12 N1 C11 C9 -97.6(3)
C12 C13 C14 C15 57.4(3)
C12 C13 C14 C16 -177.1(2)
C12 C13 C18 N2 46.4(3)
C12 C13 C18 C22 -135.4(2)
C12 C13 C24 C23 136.0(2)
C13 C18 C22 C21 -176.2(2)
C13 C18 C22 C23 2.6(3)
C14 C13 C18 N2 -71.0(3)
C14 C13 C18 C22 107.2(2)
C14 C13 C24 C23 -99.3(2)
C18 N2 C00B O2 -178.7(2)
C18 N2 C00B N1 -0.5(3)
C18 N2 C19 C20 40.9(3)
C18 C13 C14 C15 174.9(2)
C18 C13 C14 C16 -59.6(3)
C18 C13 C24 C23 21.1(2)
C18 C22 C23 C24 11.6(3)
C19 N2 C00B O2 -11.7(4)
C19 N2 C00B N1 166.4(2)
C19 N2 C18 C13 164.6(2)
C19 N2 C18 C22 -13.4(3)
C19 C20 C21 C22 44.5(3)
C19 C20 C26 C27 175.2(2)
C20 C21 C22 C18 -18.6(3)
C20 C21 C22 C23 162.8(2)
C20 C26 C27 C28 -88.3(3)
C20 C26 C27 C32 94.9(3)
C21 C20 C26 C27 55.6(3)
C21 C22 C23 C24 -169.7(2)
C22 C23 C24 C13 -20.5(3)
C24 C13 C14 C15 -70.9(3)
C24 C13 C14 C16 54.6(3)
C24 C13 C18 N2 166.4(2)
C24 C13 C18 C22 -15.4(3)
C25 C20 C21 C22 -75.6(3)
C25 C20 C26 C27 -66.1(3)
C26 C20 C21 C22 161.9(2)
C26 C27 C28 C29 -176.5(3)
C26 C27 C32 C31 176.6(3)
C27 C28 C29 C30 -0.4(5)
C28 C27 C32 C31 -0.4(4)
C28 C29 C30 O4 179.7(3)
C28 C29 C30 C31 0.3(5)
C29 C30 C31 C32 -0.2(5)
C30 C31 C32 C27 0.3(5)
C32 C27 C28 C29 0.4(4)
C33A O4 C30 C29 174.2(5)
C33A O4 C30 C31 -6.4(6)
C33B O4 C30 C29 27.3(6)
C33B O4 C30 C31 -153.3(5)
